data_4123044
loop_
_publ_author_name
'Ishida, Yutaka'
'Kawaguchi, Hiroyuki'

_publ_section_title
;
 Nitrogen Atom Transfer from a Dinitrogen-Derived Vanadium Nitride Complex
 to Carbon Monoxide and Isocyanide.
;
_journal_name_full 'Journal of the American Chemical Society'
_journal_page_first 141125125639001
_journal_paper_doi 10.1021/ja510317h
_journal_year 2014
_chemical_formula_moiety 'C18 H36 K N2 O6 1+,  C50 H59 N3 O2 V 1-, 2(C4 H8 O)'
_chemical_formula_sum 'C76 H111 K N5 O10 V'
_chemical_formula_weight 1344.74
_chemical_name_systematic
; 
 ? 
;
_space_group_IT_number 145
_symmetry_cell_setting trigonal
_symmetry_space_group_name_Hall 'P 32'
_symmetry_space_group_name_H-M 'P 32'
_atom_sites_solution_hydrogens geom
_atom_sites_solution_primary direct
_atom_sites_solution_secondary difmap
_audit_creation_method SHELXL-97
_cell_angle_alpha 90.00
_cell_angle_beta 90.00
_cell_angle_gamma 120.00
_cell_formula_units_Z 3
_cell_length_a 13.6344(17)
_cell_length_b 13.6344(17)
_cell_length_c 34.410(4)
_cell_measurement_reflns_used 14669
_cell_measurement_temperature 123(2)
_cell_measurement_theta_max 27.5
_cell_measurement_theta_min 3.0
_cell_volume 5539.7(12)
_computing_cell_refinement 'CrystalClear (Rigaku Inc., 2009)'
_computing_data_collection 'CrystalClear (Rigaku Inc., 2009)'
_computing_data_reduction 'CrystalClear (Rigaku Inc., 2009)'
_computing_molecular_graphics 'Yadokari-XG 2009 (Wakita Nemoto et al., 2009)'
_computing_publication_material 'Yadokari-XG 2009 (Wakita,Nemoto et al., 2009)'
_computing_structure_refinement 'SHELXL-97 (Sheldrick, 1997)'
_computing_structure_solution 'SIR2004 (Burla et al., 2005)'
_diffrn_ambient_temperature 123(2)
_diffrn_detector_area_resol_mean 28.5714
_diffrn_measured_fraction_theta_full 0.999
_diffrn_measured_fraction_theta_max 0.999
_diffrn_measurement_device_type 'Rigaku Saturn724+ CCD'
_diffrn_measurement_method dtprofit.ref
_diffrn_radiation_monochromator Confocal
_diffrn_radiation_source 'Rotating Anode'
_diffrn_radiation_type MoK\a
_diffrn_radiation_wavelength 0.71075
_diffrn_reflns_av_R_equivalents 0.0694
_diffrn_reflns_av_sigmaI/netI 0.0735
_diffrn_reflns_limit_h_max 17
_diffrn_reflns_limit_h_min -17
_diffrn_reflns_limit_k_max 17
_diffrn_reflns_limit_k_min -17
_diffrn_reflns_limit_l_max 44
_diffrn_reflns_limit_l_min -39
_diffrn_reflns_number 45940
_diffrn_reflns_theta_full 27.47
_diffrn_reflns_theta_max 27.47
_diffrn_reflns_theta_min 3.05
_exptl_absorpt_coefficient_mu 0.250
_exptl_absorpt_correction_T_max 1.000
_exptl_absorpt_correction_T_min 0.930
_exptl_absorpt_correction_type multi-scan
_exptl_absorpt_process_details
;
Jacobson, R. (1998). REQAB. Private communication to the 
Rigaku Corporation, Tokyo, Japan.
;
_exptl_crystal_colour Dark_Green
_exptl_crystal_density_diffrn 1.209
_exptl_crystal_density_method 'not measured'
_exptl_crystal_description Block
_exptl_crystal_F_000 2172
_exptl_crystal_size_max 0.18
_exptl_crystal_size_mid 0.12
_exptl_crystal_size_min 0.12
_refine_diff_density_max 0.292
_refine_diff_density_min -0.316
_refine_diff_density_rms 0.051
_refine_ls_abs_structure_details 'Flack H D (1983), Acta Cryst. A39, 876-881'
_refine_ls_abs_structure_Flack 0.022(18)
_refine_ls_extinction_method none
_refine_ls_goodness_of_fit_ref 1.053
_refine_ls_hydrogen_treatment constr
_refine_ls_matrix_type full
_refine_ls_number_parameters 963
_refine_ls_number_reflns 15608
_refine_ls_number_restraints 339
_refine_ls_restrained_S_all 1.047
_refine_ls_R_factor_all 0.0733
_refine_ls_R_factor_gt 0.0558
_refine_ls_shift/su_max 0.001
_refine_ls_shift/su_mean 0.000
_refine_ls_structure_factor_coef Fsqd
_refine_ls_weighting_details 'calc w=1/[\s^2^(Fo^2^)+(0.0573P)^2^+0.5343P] where P=(Fo^2^+2Fc^2^)/3'
_refine_ls_weighting_scheme calc
_refine_ls_wR_factor_gt 0.1204
_refine_ls_wR_factor_ref 0.1332
_reflns_number_gt 12658
_reflns_number_total 15608
_reflns_threshold_expression >2sigma(I)
_cod_data_source_file ja510317h_si_002.cif
_cod_data_source_block (ONO)VNCNAr-K-crypt-Complex7
_cod_depositor_comments
;
The following automatic conversions were performed:
'_atom_site_symetry_multiplicity' tag replaced with
'_atom_site_symmetry_multiplicity'.

Automatic conversion script
Id: cif_correct_tags 1440 2010-10-19 06:21:57Z saulius 

The following automatic conversions were performed:

'_exptl_absorpt_correction_type' value 'Multi-scan' changed to
'multi-scan' according to
/home/saulius/struct/COD-crude-data--automatic-downloads/rss-feeds/ACS/lib/dictionaries/cif_core.dic
dictionary named 'cif_core.dic' version 2.4.2 from 2011-04-26.

Automatic conversion script
Id: cif_fix_values 2935 2014-11-11 08:27:57Z andrius 
;
_cod_database_code 4123044

loop_
_symmetry_equiv_pos_as_xyz
'x, y, z'
'-y, x-y, z+2/3'
'-x+y, -x, z+1/3'

loop_
_atom_site_label
_atom_site_type_symbol
_atom_site_fract_x
_atom_site_fract_y
_atom_site_fract_z
_atom_site_U_iso_or_equiv
_atom_site_adp_type
_atom_site_occupancy
_atom_site_symmetry_multiplicity
_atom_site_calc_flag
_atom_site_refinement_flags
_atom_site_disorder_assembly
_atom_site_disorder_group
V1 V 0.72242(4) 0.63708(4) 0.827717(14) 0.02572(11) Uani 1 1 d . . .
N1 N 0.6770(2) 0.4948(2) 0.85572(7) 0.0349(6) Uani 1 1 d . . .
C1 C 0.6431(3) 0.4141(3) 0.87625(9) 0.0311(7) Uani 1 1 d . . .
N2 N 0.5991(2) 0.3364(2) 0.90092(8) 0.0379(6) Uani 1 1 d . . .
O1 O 0.73951(18) 0.60385(19) 0.77677(6) 0.0328(5) Uani 1 1 d . . .
N3 N 0.5985(2) 0.6642(2) 0.83160(7) 0.0277(5) Uani 1 1 d . . .
O2 O 0.84346(19) 0.73794(18) 0.85835(6) 0.0358(5) Uani 1 1 d . . .
C2 C 0.7264(2) 0.6023(2) 0.73781(8) 0.0280(6) Uani 1 1 d . . .
C3 C 0.7908(3) 0.5719(2) 0.71352(9) 0.0294(6) Uani 1 1 d . . .
C4 C 0.7752(3) 0.5740(3) 0.67350(9) 0.0320(7) Uani 1 1 d . . .
H1 H 0.8199 0.5568 0.6567 0.038 Uiso 1 1 calc R . .
C5 C 0.6977(3) 0.5998(3) 0.65673(9) 0.0362(7) Uani 1 1 d . . .
C6 C 0.6322(3) 0.6229(3) 0.68151(9) 0.0366(7) Uani 1 1 d . . .
H2 H 0.5772 0.6383 0.6707 0.044 Uiso 1 1 calc R . .
C7 C 0.6441(3) 0.6245(3) 0.72191(9) 0.0306(6) Uani 1 1 d . . .
C8 C 0.8713(3) 0.5352(3) 0.73044(9) 0.0341(7) Uani 1 1 d . . .
C9 C 0.8073(3) 0.4355(3) 0.75848(10) 0.0435(8) Uani 1 1 d . . .
H3 H 0.8588 0.4105 0.7682 0.065 Uiso 1 1 calc R . .
H4 H 0.7439 0.3728 0.7448 0.065 Uiso 1 1 calc R . .
H5 H 0.7782 0.4595 0.7803 0.065 Uiso 1 1 calc R . .
C10 C 0.9233(3) 0.4952(3) 0.69897(10) 0.0448(9) Uani 1 1 d . . .
H6 H 0.9690 0.5580 0.6812 0.067 Uiso 1 1 calc R . .
H7 H 0.8627 0.4325 0.6844 0.067 Uiso 1 1 calc R . .
H8 H 0.9715 0.4695 0.7112 0.067 Uiso 1 1 calc R . .
C11 C 0.9689(3) 0.6344(3) 0.75182(11) 0.0431(8) Uani 1 1 d . . .
H9 H 1.0095 0.6978 0.7338 0.065 Uiso 1 1 calc R . .
H10 H 1.0211 0.6108 0.7620 0.065 Uiso 1 1 calc R . .
H11 H 0.9387 0.6582 0.7734 0.065 Uiso 1 1 calc R . .
C12 C 0.6839(4) 0.5972(4) 0.61326(10) 0.0533(10) Uani 1 1 d . . .
H12 H 0.6040 0.5479 0.6065 0.080 Uiso 1 1 calc R . .
H13 H 0.7294 0.5681 0.6012 0.080 Uiso 1 1 calc R . .
H14 H 0.7093 0.6740 0.6038 0.080 Uiso 1 1 calc R . .
C13 C 0.5661(2) 0.6445(3) 0.74775(9) 0.0308(6) Uani 1 1 d . . .
H15 H 0.5318 0.5834 0.7674 0.037 Uiso 1 1 calc R . .
H16 H 0.5041 0.6412 0.7318 0.037 Uiso 1 1 calc R . .
C14 C 0.6450(2) 0.7654(2) 0.80890(8) 0.0262(6) Uani 1 1 d . . .
C15 C 0.6278(2) 0.7583(2) 0.76835(8) 0.0275(6) Uani 1 1 d . . .
C16 C 0.6711(3) 0.8577(3) 0.74671(9) 0.0317(7) Uani 1 1 d . . .
H17 H 0.6568 0.8523 0.7195 0.038 Uiso 1 1 calc R . .
C17 C 0.7342(3) 0.9646(3) 0.76319(9) 0.0318(7) Uani 1 1 d . . .
C18 C 0.7602(3) 0.9694(3) 0.80262(9) 0.0318(7) Uani 1 1 d . . .
H18 H 0.8085 1.0411 0.8142 0.038 Uiso 1 1 calc R . .
C19 C 0.7177(3) 0.8724(2) 0.82567(8) 0.0270(6) Uani 1 1 d . . .
C20 C 0.7710(3) 1.0719(3) 0.73907(10) 0.0441(9) Uani 1 1 d . . .
C21 C 0.7912(6) 1.0553(4) 0.69716(12) 0.0890(19) Uani 1 1 d . . .
H19 H 0.7195 0.9999 0.6851 0.134 Uiso 1 1 calc R . .
H20 H 0.8450 1.0275 0.6958 0.134 Uiso 1 1 calc R . .
H21 H 0.8224 1.1276 0.6833 0.134 Uiso 1 1 calc R . .
C22 C 0.6785(5) 1.1046(4) 0.74262(18) 0.0935(19) Uani 1 1 d . . .
H22 H 0.6055 1.0405 0.7346 0.140 Uiso 1 1 calc R . .
H23 H 0.6975 1.1699 0.7259 0.140 Uiso 1 1 calc R . .
H24 H 0.6735 1.1242 0.7697 0.140 Uiso 1 1 calc R . .
C23 C 0.8799(5) 1.1717(4) 0.75501(14) 0.0792(15) Uani 1 1 d . . .
H25 H 0.9021 1.2386 0.7387 0.119 Uiso 1 1 calc R . .
H26 H 0.9403 1.1527 0.7548 0.119 Uiso 1 1 calc R . .
H27 H 0.8671 1.1879 0.7817 0.119 Uiso 1 1 calc R . .
C24 C 0.5087(2) 0.6369(2) 0.85666(8) 0.0273(6) Uani 1 1 d . . .
C25 C 0.4592(3) 0.5336(3) 0.87679(9) 0.0338(7) Uani 1 1 d . . .
H28 H 0.4861 0.4823 0.8725 0.041 Uiso 1 1 calc R . .
C26 C 0.3714(3) 0.5054(3) 0.90292(9) 0.0382(7) Uani 1 1 d . . .
H29 H 0.3401 0.4350 0.9162 0.046 Uiso 1 1 calc R . .
C27 C 0.3276(3) 0.5764(3) 0.91029(10) 0.0398(8) Uani 1 1 d . . .
C28 C 0.3767(3) 0.6783(3) 0.89009(10) 0.0412(8) Uani 1 1 d . . .
H30 H 0.3492 0.7291 0.8944 0.049 Uiso 1 1 calc R . .
C29 C 0.4646(3) 0.7084(3) 0.86384(9) 0.0347(7) Uani 1 1 d . . .
H31 H 0.4954 0.7787 0.8505 0.042 Uiso 1 1 calc R . .
C30 C 0.2338(3) 0.5448(4) 0.93943(11) 0.0560(10) Uani 1 1 d . . .
H32 H 0.1723 0.5514 0.9273 0.084 Uiso 1 1 calc R . .
H33 H 0.2631 0.5959 0.9618 0.084 Uiso 1 1 calc R . .
H34 H 0.2050 0.4666 0.9481 0.084 Uiso 1 1 calc R . .
C31 C 0.7491(3) 0.8828(3) 0.86826(8) 0.0300(6) Uani 1 1 d . . .
H35 H 0.7320 0.9387 0.8801 0.036 Uiso 1 1 calc R . .
H36 H 0.6991 0.8089 0.8808 0.036 Uiso 1 1 calc R . .
C32 C 0.9098(3) 0.8401(2) 0.87440(8) 0.0297(6) Uani 1 1 d . . .
C33 C 1.0165(3) 0.8668(3) 0.88984(9) 0.0339(7) Uani 1 1 d . . .
C34 C 1.0824(3) 0.9742(3) 0.90610(9) 0.0374(7) Uani 1 1 d . . .
H37 H 1.1549 0.9936 0.9160 0.045 Uiso 1 1 calc R . .
C35 C 1.0480(3) 1.0541(3) 0.90856(9) 0.0389(8) Uani 1 1 d . . .
C36 C 0.9408(3) 1.0230(3) 0.89489(9) 0.0354(7) Uani 1 1 d . . .
H38 H 0.9146 1.0755 0.8969 0.042 Uiso 1 1 calc R . .
C37 C 0.8700(3) 0.9173(2) 0.87822(8) 0.0290(6) Uani 1 1 d . . .
C38 C 1.0562(3) 0.7791(3) 0.88982(11) 0.0435(8) Uani 1 1 d . . .
C39 C 0.9711(4) 0.6736(3) 0.91301(13) 0.0558(10) Uani 1 1 d . . .
H39 H 0.9627 0.6964 0.9392 0.084 Uiso 1 1 calc R . .
H40 H 0.9990 0.6200 0.9147 0.084 Uiso 1 1 calc R . .
H41 H 0.8975 0.6374 0.8998 0.084 Uiso 1 1 calc R . .
C40 C 1.1730(3) 0.8251(4) 0.90903(12) 0.0553(10) Uani 1 1 d . . .
H42 H 1.1704 0.8498 0.9356 0.083 Uiso 1 1 calc R . .
H43 H 1.2299 0.8896 0.8940 0.083 Uiso 1 1 calc R . .
H44 H 1.1930 0.7654 0.9098 0.083 Uiso 1 1 calc R . .
C41 C 1.0654(4) 0.7443(4) 0.84826(12) 0.0582(11) Uani 1 1 d . . .
H45 H 1.0879 0.6864 0.8490 0.087 Uiso 1 1 calc R . .
H46 H 1.1222 0.8106 0.8339 0.087 Uiso 1 1 calc R . .
H47 H 0.9918 0.7136 0.8353 0.087 Uiso 1 1 calc R . .
C42 C 1.1233(4) 1.1690(3) 0.92678(12) 0.0561(10) Uani 1 1 d . . .
H48 H 1.0807 1.1834 0.9467 0.084 Uiso 1 1 calc R . .
H49 H 1.1488 1.2277 0.9067 0.084 Uiso 1 1 calc R . .
H50 H 1.1892 1.1703 0.9387 0.084 Uiso 1 1 calc R . .
C43 C 0.5927(3) 0.2312(2) 0.90191(8) 0.0284(6) Uani 1 1 d . . .
C44 C 0.5116(3) 0.1508(3) 0.92746(8) 0.0304(6) Uani 1 1 d . . .
C45 C 0.4996(3) 0.0441(3) 0.93013(9) 0.0341(7) Uani 1 1 d . . .
H51 H 0.4437 -0.0104 0.9470 0.041 Uiso 1 1 calc R . .
C46 C 0.5676(3) 0.0153(3) 0.90862(10) 0.0379(7) Uani 1 1 d . . .
H52 H 0.5597 -0.0577 0.9110 0.045 Uiso 1 1 calc R . .
C47 C 0.6473(3) 0.0951(3) 0.88360(9) 0.0371(7) Uani 1 1 d . . .
H53 H 0.6933 0.0753 0.8686 0.045 Uiso 1 1 calc R . .
C48 C 0.6620(3) 0.2031(3) 0.87986(9) 0.0299(6) Uani 1 1 d . . .
C49 C 0.4371(3) 0.1801(3) 0.95092(10) 0.0445(9) Uani 1 1 d . . .
H54 H 0.3954 0.2030 0.9334 0.067 Uiso 1 1 calc R . .
H55 H 0.4839 0.2426 0.9686 0.067 Uiso 1 1 calc R . .
H56 H 0.3834 0.1139 0.9660 0.067 Uiso 1 1 calc R . .
C50 C 0.7503(3) 0.2874(3) 0.85284(10) 0.0423(8) Uani 1 1 d . . .
H57 H 0.7917 0.2538 0.8408 0.063 Uiso 1 1 calc R . .
H58 H 0.8032 0.3551 0.8675 0.063 Uiso 1 1 calc R . .
H59 H 0.7136 0.3084 0.8326 0.063 Uiso 1 1 calc R . .
K1 K 0.29486(6) 1.02952(6) 0.729024(19) 0.03379(15) Uani 1 1 d . A .
N4 N 0.3328(3) 1.1548(3) 0.80355(9) 0.0501(8) Uani 1 1 d . A .
C51 C 0.2389(3) 1.1783(4) 0.80923(12) 0.0588(11) Uani 1 1 d . . .
H60 H 0.2488 1.2386 0.7909 0.071 Uiso 1 1 calc R . .
H61 H 0.2433 1.2071 0.8360 0.071 Uiso 1 1 calc R . .
C52 C 0.1228(3) 1.0759(3) 0.80311(12) 0.0522(10) Uani 1 1 d . . .
H62 H 0.1133 1.0133 0.8202 0.063 Uiso 1 1 calc R . .
H63 H 0.0637 1.0950 0.8099 0.063 Uiso 1 1 calc R . .
O3 O 0.11059(19) 1.0410(2) 0.76366(7) 0.0434(6) Uani 1 1 d . . .
C53 C 0.0048(3) 0.9390(3) 0.75748(12) 0.0495(9) Uani 1 1 d . . .
H64 H -0.0578 0.9474 0.7684 0.059 Uiso 1 1 calc R . .
H65 H 0.0053 0.8749 0.7708 0.059 Uiso 1 1 calc R . .
C54 C -0.0129(3) 0.9158(4) 0.71510(13) 0.0591(11) Uani 1 1 d . . .
H66 H -0.0880 0.8481 0.7105 0.071 Uiso 1 1 calc R . .
H67 H -0.0111 0.9810 0.7017 0.071 Uiso 1 1 calc R . .
O4 O 0.0729(2) 0.8972(2) 0.69993(7) 0.0472(6) Uani 1 1 d . . .
C55 C 0.0628(4) 0.8794(4) 0.65889(11) 0.0676(14) Uani 1 1 d . . .
H68 H 0.0888 0.9523 0.6453 0.081 Uiso 1 1 calc R . .
H69 H -0.0173 0.8275 0.6518 0.081 Uiso 1 1 calc R . .
C56 C 0.1340(4) 0.8291(4) 0.64696(12) 0.0774(16) Uani 1 1 d . A .
H70 H 0.1081 0.7576 0.6614 0.093 Uiso 1 1 calc R . .
H71 H 0.1216 0.8102 0.6190 0.093 Uiso 1 1 calc R . .
N5 N 0.2565(3) 0.9036(3) 0.65378(9) 0.0655(11) Uani 1 1 d . . .
C57 C 0.3129(5) 0.8341(5) 0.65639(16) 0.0916(19) Uani 1 1 d . A .
H72 H 0.2843 0.7778 0.6351 0.110 Uiso 1 1 calc R . .
H73 H 0.3953 0.8843 0.6524 0.110 Uiso 1 1 calc R . .
C58 C 0.2950(5) 0.7732(4) 0.69394(16) 0.0808(16) Uani 1 1 d . . .
H74 H 0.2128 0.7262 0.6992 0.097 Uiso 1 1 calc R A .
H75 H 0.3270 0.7223 0.6923 0.097 Uiso 1 1 calc R . .
O5 O 0.3469(2) 0.8504(2) 0.72434(9) 0.0628(8) Uani 1 1 d . A .
C59 C 0.3307(5) 0.7933(4) 0.76062(17) 0.0803(16) Uani 1 1 d . . .
H76 H 0.3594 0.7395 0.7587 0.096 Uiso 1 1 calc R A .
H77 H 0.2489 0.7495 0.7668 0.096 Uiso 1 1 calc R . .
C60 C 0.3909(4) 0.8753(5) 0.79166(16) 0.0757(15) Uani 1 1 d . A .
H78 H 0.3832 0.8347 0.8163 0.091 Uiso 1 1 calc R . .
H79 H 0.4724 0.9204 0.7852 0.091 Uiso 1 1 calc R . .
O6 O 0.3458(2) 0.9481(3) 0.79625(8) 0.0576(7) Uani 1 1 d . . .
C61 C 0.4007(4) 1.0283(5) 0.82682(12) 0.0703(14) Uani 1 1 d . A .
H80 H 0.4785 1.0849 0.8188 0.084 Uiso 1 1 calc R . .
H81 H 0.4056 0.9890 0.8503 0.084 Uiso 1 1 calc R . .
C62 C 0.3346(4) 1.0864(4) 0.83580(11) 0.0693(14) Uani 1 1 d . . .
H82 H 0.2559 1.0286 0.8424 0.083 Uiso 1 1 calc R A .
H83 H 0.3683 1.1356 0.8588 0.083 Uiso 1 1 calc R . .
C63 C 0.4417(4) 1.2628(4) 0.80222(13) 0.0699(14) Uani 1 1 d . . .
H84 H 0.5039 1.2470 0.8073 0.084 Uiso 1 1 calc R A .
H85 H 0.4425 1.3126 0.8233 0.084 Uiso 1 1 calc R . .
C64 C 0.4638(4) 1.3245(3) 0.76443(14) 0.0669(13) Uani 1 1 d . A .
H86 H 0.4016 1.3398 0.7586 0.080 Uiso 1 1 calc R . .
H87 H 0.5354 1.3979 0.7660 0.080 Uiso 1 1 calc R . .
O7 O 0.4716(2) 1.25629(19) 0.73452(8) 0.0490(6) Uani 1 1 d . . .
C65 C 0.5071(3) 1.3171(3) 0.69862(12) 0.0537(10) Uani 1 1 d . A .
H88 H 0.5795 1.3887 0.7024 0.064 Uiso 1 1 calc R . .
H89 H 0.4496 1.3360 0.6896 0.064 Uiso 1 1 calc R . .
C66 C 0.5218(3) 1.2467(3) 0.66947(11) 0.0485(9) Uani 1 1 d . . .
H90 H 0.5526 1.2903 0.6451 0.058 Uiso 1 1 calc R A .
H91 H 0.5759 1.2240 0.6792 0.058 Uiso 1 1 calc R . .
O8 O 0.4148(2) 1.1487(2) 0.66208(7) 0.0509(7) Uani 1 1 d . A .
C67A C 0.4261(19) 1.0728(17) 0.6315(6) 0.056(4) Uani 0.57(4) 1 d PU A 1
H125 H 0.4591 1.1164 0.6074 0.067 Uiso 0.57(4) 1 calc PR A 1
H126 H 0.4771 1.0463 0.6413 0.067 Uiso 0.57(4) 1 calc PR A 1
C68A C 0.3116(13) 0.9735(19) 0.6233(4) 0.050(4) Uani 0.57(4) 1 d PU A 1
H127 H 0.2630 1.0023 0.6129 0.060 Uiso 0.57(4) 1 calc PR A 1
H128 H 0.3198 0.9278 0.6025 0.060 Uiso 0.57(4) 1 calc PR A 1
C67B C 0.419(2) 1.103(3) 0.6293(7) 0.058(6) Uani 0.43(4) 1 d PU A 2
H129 H 0.4701 1.0711 0.6316 0.070 Uiso 0.43(4) 1 calc PR A 2
H130 H 0.4467 1.1595 0.6082 0.070 Uiso 0.43(4) 1 calc PR A 2
C68B C 0.295(2) 1.006(2) 0.6208(6) 0.055(4) Uani 0.43(4) 1 d PU A 2
H131 H 0.2909 0.9755 0.5944 0.066 Uiso 0.43(4) 1 calc PR A 2
H132 H 0.2431 1.0373 0.6219 0.066 Uiso 0.43(4) 1 calc PR A 2
O9A O 0.0794(5) 0.3231(5) 0.66980(19) 0.0732(16) Uani 0.588(5) 1 d PDU B 1
C69A C 0.1760(9) 0.4271(9) 0.6817(3) 0.0748(19) Uani 0.588(5) 1 d PDU B 1
H93 H 0.1592 0.4542 0.7061 0.090 Uiso 0.588(5) 1 calc PR B 1
H94 H 0.1956 0.4857 0.6615 0.090 Uiso 0.588(5) 1 calc PR B 1
C70A C 0.2724(8) 0.4065(9) 0.6877(3) 0.072(2) Uani 0.588(5) 1 d PDU B 1
H95 H 0.3219 0.4533 0.7092 0.086 Uiso 0.588(5) 1 calc PR B 1
H96 H 0.3182 0.4223 0.6638 0.086 Uiso 0.588(5) 1 calc PR B 1
C71A C 0.2112(9) 0.2792(8) 0.6981(3) 0.076(2) Uani 0.588(5) 1 d PDU B 1
H97 H 0.2544 0.2432 0.6889 0.092 Uiso 0.588(5) 1 calc PR B 1
H98 H 0.1990 0.2675 0.7264 0.092 Uiso 0.588(5) 1 calc PR B 1
C72A C 0.1034(7) 0.2348(7) 0.6773(3) 0.073(2) Uani 0.588(5) 1 d PDU B 1
H99 H 0.1074 0.2004 0.6524 0.087 Uiso 0.588(5) 1 calc PR B 1
H100 H 0.0418 0.1752 0.6931 0.087 Uiso 0.588(5) 1 calc PR B 1
O9B O 0.2994(6) 0.5290(6) 0.6921(2) 0.0714(19) Uani 0.412(5) 1 d PDU B 2
C69B C 0.3199(11) 0.4390(11) 0.6843(5) 0.067(3) Uani 0.412(5) 1 d PDU B 2
H101 H 0.3842 0.4475 0.7003 0.081 Uiso 0.412(5) 1 calc PR B 2
H102 H 0.3394 0.4397 0.6566 0.081 Uiso 0.412(5) 1 calc PR B 2
C70B C 0.2149(12) 0.3296(11) 0.6940(5) 0.072(2) Uani 0.412(5) 1 d PDU B 2
H103 H 0.2198 0.3023 0.7202 0.086 Uiso 0.412(5) 1 calc PR B 2
H104 H 0.2001 0.2702 0.6746 0.086 Uiso 0.412(5) 1 calc PR B 2
C71B C 0.1222(10) 0.3652(11) 0.6924(4) 0.070(2) Uani 0.412(5) 1 d PDU B 2
H105 H 0.0606 0.3165 0.6742 0.085 Uiso 0.412(5) 1 calc PR B 2
H106 H 0.0895 0.3609 0.7185 0.085 Uiso 0.412(5) 1 calc PR B 2
C72B C 0.1859(10) 0.4845(11) 0.6782(5) 0.077(3) Uani 0.412(5) 1 d PDU B 2
H107 H 0.1845 0.4868 0.6495 0.093 Uiso 0.412(5) 1 calc PR B 2
H108 H 0.1523 0.5288 0.6887 0.093 Uiso 0.412(5) 1 calc PR B 2
O10A O 0.1431(7) 0.3528(6) 0.7979(3) 0.090(2) Uani 0.631(12) 1 d PDU C 1
C73A C 0.2267(8) 0.4719(9) 0.7956(4) 0.077(2) Uani 0.631(12) 1 d PDU C 1
H109 H 0.2489 0.4955 0.7683 0.093 Uiso 0.631(12) 1 calc PR C 1
H110 H 0.2951 0.4893 0.8108 0.093 Uiso 0.631(12) 1 calc PR C 1
C74A C 0.1677(10) 0.5288(7) 0.8125(3) 0.069(2) Uani 0.631(12) 1 d PDU C 1
H111 H 0.1373 0.5561 0.7916 0.083 Uiso 0.631(12) 1 calc PR C 1
H112 H 0.2204 0.5942 0.8286 0.083 Uiso 0.631(12) 1 calc PR C 1
C75A C 0.0726(16) 0.4405(10) 0.8370(6) 0.081(2) Uani 0.631(12) 1 d PDU C 1
H113 H 0.0786 0.4679 0.8640 0.097 Uiso 0.631(12) 1 calc PR C 1
H114 H -0.0016 0.4237 0.8263 0.097 Uiso 0.631(12) 1 calc PR C 1
C76A C 0.0834(11) 0.3405(9) 0.8361(4) 0.088(3) Uani 0.631(12) 1 d PDU C 1
H115 H 0.0083 0.2707 0.8365 0.106 Uiso 0.631(12) 1 calc PR C 1
H116 H 0.1292 0.3392 0.8582 0.106 Uiso 0.631(12) 1 calc PR C 1
O10B O 0.1230(12) 0.3274(10) 0.8205(6) 0.092(3) Uani 0.369(12) 1 d PDU C 2
C73B C 0.2119(16) 0.4315(16) 0.8043(6) 0.076(3) Uani 0.369(12) 1 d PDU C 2
H117 H 0.2318 0.4198 0.7777 0.091 Uiso 0.369(12) 1 calc PR C 2
H118 H 0.2806 0.4643 0.8208 0.091 Uiso 0.369(12) 1 calc PR C 2
C74B C 0.1592(19) 0.5055(15) 0.8040(6) 0.075(3) Uani 0.369(12) 1 d PDU C 2
H119 H 0.1203 0.4985 0.7790 0.090 Uiso 0.369(12) 1 calc PR C 2
H120 H 0.2175 0.5859 0.8080 0.090 Uiso 0.369(12) 1 calc PR C 2
C75B C 0.075(3) 0.4626(18) 0.8374(10) 0.076(3) Uani 0.369(12) 1 d PDU C 2
H121 H 0.1061 0.5147 0.8598 0.092 Uiso 0.369(12) 1 calc PR C 2
H122 H 0.0033 0.4581 0.8293 0.092 Uiso 0.369(12) 1 calc PR C 2
C76B C 0.0552(17) 0.3517(14) 0.8480(6) 0.086(3) Uani 0.369(12) 1 d PDU C 2
H123 H -0.0261 0.2945 0.8456 0.103 Uiso 0.369(12) 1 calc PR C 2
H124 H 0.0797 0.3515 0.8750 0.103 Uiso 0.369(12) 1 calc PR C 2

loop_
_atom_site_aniso_label
_atom_site_aniso_U_11
_atom_site_aniso_U_22
_atom_site_aniso_U_33
_atom_site_aniso_U_23
_atom_site_aniso_U_13
_atom_site_aniso_U_12
V1 0.0305(3) 0.0237(2) 0.0245(2) 0.00087(19) 0.0011(2) 0.0147(2)
N1 0.0467(16) 0.0294(14) 0.0314(14) 0.0005(11) 0.0021(12) 0.0210(13)
C1 0.0394(17) 0.0283(16) 0.0289(16) -0.0015(12) 0.0012(13) 0.0194(14)
N2 0.0561(18) 0.0303(14) 0.0337(15) 0.0075(11) 0.0123(13) 0.0265(14)
O1 0.0396(12) 0.0437(13) 0.0235(11) -0.0004(9) -0.0005(9) 0.0271(11)
N3 0.0331(13) 0.0262(12) 0.0263(13) 0.0077(10) 0.0072(10) 0.0168(11)
O2 0.0426(13) 0.0307(11) 0.0396(13) -0.0069(9) -0.0083(10) 0.0224(10)
C2 0.0300(15) 0.0237(14) 0.0264(15) -0.0008(11) 0.0000(12) 0.0105(12)
C3 0.0332(16) 0.0256(14) 0.0269(15) 0.0007(11) 0.0017(12) 0.0128(13)
C4 0.0312(16) 0.0330(16) 0.0295(16) 0.0013(12) 0.0020(12) 0.0142(13)
C5 0.0410(18) 0.0413(18) 0.0258(16) 0.0006(13) 0.0009(13) 0.0202(15)
C6 0.0435(19) 0.0411(19) 0.0294(17) -0.0019(14) -0.0047(14) 0.0241(16)
C7 0.0325(16) 0.0315(16) 0.0260(15) -0.0017(12) -0.0010(12) 0.0146(13)
C8 0.0382(17) 0.0345(17) 0.0328(17) 0.0038(13) 0.0058(13) 0.0207(15)
C9 0.056(2) 0.044(2) 0.040(2) 0.0104(15) 0.0102(16) 0.0324(19)
C10 0.059(2) 0.058(2) 0.0362(19) -0.0005(16) 0.0061(16) 0.043(2)
C11 0.0346(18) 0.054(2) 0.044(2) -0.0037(16) -0.0022(15) 0.0250(17)
C12 0.071(3) 0.082(3) 0.0270(18) -0.0001(18) -0.0011(17) 0.053(2)
C13 0.0296(16) 0.0346(16) 0.0307(16) -0.0023(12) -0.0001(12) 0.0180(14)
C14 0.0282(15) 0.0286(15) 0.0271(15) 0.0035(11) 0.0027(11) 0.0182(13)
C15 0.0296(15) 0.0301(15) 0.0276(15) 0.0030(12) 0.0023(12) 0.0185(13)
C16 0.0434(18) 0.0338(16) 0.0240(15) 0.0036(12) 0.0001(13) 0.0239(15)
C17 0.0432(18) 0.0300(16) 0.0292(16) 0.0048(12) 0.0050(13) 0.0235(14)
C18 0.0365(17) 0.0283(15) 0.0348(17) -0.0003(12) 0.0030(13) 0.0193(14)
C19 0.0342(16) 0.0283(15) 0.0252(15) 0.0007(11) 0.0022(12) 0.0207(13)
C20 0.061(2) 0.0372(19) 0.043(2) 0.0121(15) 0.0069(17) 0.0316(18)
C21 0.178(6) 0.059(3) 0.039(2) 0.023(2) 0.031(3) 0.066(4)
C22 0.092(4) 0.072(3) 0.142(5) 0.058(3) 0.034(4) 0.061(3)
C23 0.096(4) 0.042(2) 0.066(3) 0.020(2) 0.001(3) 0.010(2)
C24 0.0271(15) 0.0307(15) 0.0242(15) -0.0013(11) 0.0000(11) 0.0145(13)
C25 0.0379(17) 0.0306(16) 0.0323(17) 0.0012(13) 0.0052(13) 0.0166(14)
C26 0.0339(17) 0.0386(18) 0.0333(18) 0.0016(14) 0.0063(14) 0.0114(15)
C27 0.0280(16) 0.050(2) 0.0358(18) -0.0015(15) 0.0063(13) 0.0154(15)
C28 0.0342(18) 0.052(2) 0.044(2) -0.0056(16) 0.0010(14) 0.0270(17)
C29 0.0342(17) 0.0404(18) 0.0327(17) 0.0036(13) 0.0017(13) 0.0211(15)
C30 0.038(2) 0.069(3) 0.053(2) 0.000(2) 0.0146(17) 0.0199(19)
C31 0.0391(17) 0.0297(16) 0.0273(16) -0.0019(12) 0.0008(13) 0.0218(14)
C32 0.0339(16) 0.0282(15) 0.0280(16) -0.0044(12) -0.0054(12) 0.0161(13)
C33 0.0380(17) 0.0362(17) 0.0331(17) -0.0061(13) -0.0061(13) 0.0227(14)
C34 0.0358(17) 0.0417(19) 0.0325(17) -0.0029(14) -0.0074(14) 0.0178(15)
C35 0.0438(19) 0.0336(17) 0.0336(18) -0.0072(14) -0.0061(14) 0.0150(15)
C36 0.0414(18) 0.0336(17) 0.0320(17) -0.0035(13) -0.0034(14) 0.0193(15)
C37 0.0349(16) 0.0271(15) 0.0269(15) -0.0012(12) -0.0030(12) 0.0169(13)
C38 0.045(2) 0.047(2) 0.050(2) -0.0109(16) -0.0159(16) 0.0312(18)
C39 0.064(3) 0.046(2) 0.069(3) 0.0009(19) -0.016(2) 0.036(2)
C40 0.053(2) 0.060(3) 0.064(3) -0.008(2) -0.020(2) 0.037(2)
C41 0.062(3) 0.073(3) 0.064(3) -0.022(2) -0.014(2) 0.052(2)
C42 0.056(2) 0.044(2) 0.058(2) -0.0190(18) -0.0161(19) 0.0178(19)
C43 0.0355(16) 0.0244(14) 0.0276(15) 0.0008(11) -0.0006(12) 0.0167(13)
C44 0.0346(16) 0.0314(16) 0.0234(15) 0.0017(12) 0.0009(12) 0.0151(13)
C45 0.0357(17) 0.0317(16) 0.0290(16) 0.0059(12) -0.0006(13) 0.0123(14)
C46 0.052(2) 0.0315(17) 0.0362(18) 0.0047(13) -0.0004(15) 0.0254(16)
C47 0.048(2) 0.0391(18) 0.0352(18) 0.0011(14) 0.0011(14) 0.0301(16)
C48 0.0342(16) 0.0325(16) 0.0270(16) 0.0016(12) -0.0003(12) 0.0197(14)
C49 0.051(2) 0.046(2) 0.041(2) 0.0095(15) 0.0161(16) 0.0278(18)
C50 0.046(2) 0.045(2) 0.043(2) 0.0068(16) 0.0123(16) 0.0275(17)
K1 0.0357(4) 0.0342(4) 0.0272(3) 0.0004(3) -0.0014(3) 0.0143(3)
N4 0.0375(16) 0.064(2) 0.0365(17) -0.0109(15) -0.0023(13) 0.0157(15)
C51 0.053(2) 0.063(3) 0.054(2) -0.023(2) 0.0048(19) 0.024(2)
C52 0.043(2) 0.060(2) 0.051(2) -0.0112(19) 0.0050(17) 0.025(2)
O3 0.0387(13) 0.0426(14) 0.0467(14) -0.0088(11) -0.0042(11) 0.0188(11)
C53 0.0357(19) 0.043(2) 0.067(3) -0.0079(18) 0.0037(17) 0.0171(17)
C54 0.045(2) 0.055(2) 0.076(3) -0.007(2) -0.019(2) 0.024(2)
O4 0.0413(14) 0.0520(15) 0.0353(13) -0.0017(11) -0.0075(11) 0.0136(12)
C55 0.050(2) 0.074(3) 0.031(2) -0.0010(19) -0.0122(17) -0.004(2)
C56 0.063(3) 0.071(3) 0.040(2) -0.020(2) 0.007(2) -0.010(2)
N5 0.053(2) 0.055(2) 0.0416(19) -0.0130(16) 0.0149(15) -0.0075(17)
C57 0.074(3) 0.081(4) 0.094(4) -0.041(3) 0.032(3) 0.019(3)
C58 0.081(4) 0.055(3) 0.105(4) -0.017(3) 0.026(3) 0.033(3)
O5 0.0596(18) 0.0499(17) 0.082(2) 0.0062(16) 0.0192(15) 0.0298(15)
C59 0.083(4) 0.060(3) 0.118(5) 0.036(3) 0.031(3) 0.051(3)
C60 0.050(3) 0.087(4) 0.101(4) 0.042(3) 0.011(3) 0.043(3)
O6 0.0497(16) 0.082(2) 0.0501(17) 0.0224(14) 0.0040(13) 0.0397(15)
C61 0.050(2) 0.128(4) 0.033(2) 0.009(2) -0.0105(18) 0.045(3)
C62 0.056(3) 0.112(4) 0.028(2) -0.010(2) -0.0091(18) 0.033(3)
C63 0.046(2) 0.070(3) 0.061(3) -0.037(2) -0.005(2) 0.005(2)
C64 0.052(2) 0.041(2) 0.082(3) -0.022(2) 0.013(2) 0.0039(19)
O7 0.0494(15) 0.0326(13) 0.0522(16) -0.0054(11) 0.0043(12) 0.0108(11)
C65 0.040(2) 0.037(2) 0.071(3) 0.0074(18) 0.0086(18) 0.0090(16)
C66 0.0364(19) 0.045(2) 0.046(2) 0.0057(16) 0.0010(16) 0.0067(16)
O8 0.0367(13) 0.0527(16) 0.0337(13) 0.0033(11) -0.0003(10) 0.0001(12)
C67A 0.060(5) 0.045(7) 0.031(5) -0.001(4) 0.022(4) 0.002(5)
C68A 0.047(5) 0.053(8) 0.022(4) -0.008(5) 0.004(3) 0.004(4)
C67B 0.049(6) 0.060(10) 0.028(5) -0.004(7) -0.006(5) -0.001(7)
C68B 0.053(7) 0.043(8) 0.031(5) 0.002(6) 0.002(5) -0.004(5)
O9A 0.055(3) 0.081(4) 0.082(4) 0.017(3) 0.003(3) 0.032(3)
C69A 0.073(4) 0.074(4) 0.082(4) -0.001(4) -0.008(3) 0.040(3)
C70A 0.066(4) 0.073(4) 0.078(4) -0.010(4) -0.003(4) 0.036(3)
C71A 0.077(4) 0.076(5) 0.074(4) 0.006(4) -0.013(3) 0.037(4)
C72A 0.066(4) 0.069(4) 0.079(4) 0.018(4) 0.004(3) 0.031(3)
O9B 0.060(3) 0.070(4) 0.088(4) -0.011(3) -0.003(3) 0.036(3)
C69B 0.064(5) 0.066(5) 0.075(5) -0.008(5) 0.003(5) 0.035(4)
C70B 0.071(4) 0.069(5) 0.072(4) 0.000(5) 0.001(4) 0.032(4)
C71B 0.060(4) 0.070(5) 0.074(5) 0.000(4) -0.007(4) 0.027(4)
C72B 0.063(4) 0.070(5) 0.091(5) -0.003(5) -0.005(4) 0.027(4)
O10A 0.105(4) 0.070(3) 0.101(5) -0.006(3) 0.018(4) 0.049(3)
C73A 0.073(4) 0.071(4) 0.087(5) -0.007(4) 0.006(3) 0.035(4)
C74A 0.070(4) 0.055(4) 0.080(5) -0.001(3) 0.007(3) 0.030(3)
C75A 0.084(4) 0.064(4) 0.090(4) 0.002(4) 0.018(3) 0.033(4)
C76A 0.097(5) 0.069(4) 0.098(5) 0.005(4) 0.021(4) 0.041(4)
O10B 0.099(5) 0.073(4) 0.107(6) 0.008(4) 0.022(5) 0.046(4)
C73B 0.076(5) 0.067(5) 0.091(6) 0.003(5) 0.001(4) 0.040(4)
C74B 0.076(4) 0.063(5) 0.092(5) 0.004(4) 0.011(4) 0.038(4)
C75B 0.080(5) 0.060(5) 0.089(5) 0.008(5) 0.009(4) 0.034(4)
C76B 0.095(5) 0.064(5) 0.095(6) 0.004(5) 0.017(4) 0.037(4)

loop_
_atom_type_symbol
_atom_type_description
_atom_type_scat_dispersion_real
_atom_type_scat_dispersion_imag
_atom_type_scat_source
C C 0.0033 0.0016 'International Tables Vol C Tables 4.2.6.8 and 6.1.1.4'
H H 0.0000 0.0000 'International Tables Vol C Tables 4.2.6.8 and 6.1.1.4'
N N 0.0061 0.0033 'International Tables Vol C Tables 4.2.6.8 and 6.1.1.4'
O O 0.0106 0.0060 'International Tables Vol C Tables 4.2.6.8 and 6.1.1.4'
K K 0.2009 0.2494 'International Tables Vol C Tables 4.2.6.8 and 6.1.1.4'
V V 0.3005 0.5294 'International Tables Vol C Tables 4.2.6.8 and 6.1.1.4'

loop_
_geom_angle_atom_site_label_1
_geom_angle_atom_site_label_2
_geom_angle_atom_site_label_3
_geom_angle
O1 V1 O2 122.90(10)
O1 V1 N3 110.22(10)
O2 V1 N3 111.21(10)
O1 V1 N1 103.77(10)
O2 V1 N1 100.20(11)
N3 V1 N1 106.51(11)
O1 V1 C14 94.22(9)
O2 V1 C14 98.98(10)
N3 V1 C14 33.88(9)
N1 V1 C14 140.35(11)
C1 N1 V1 171.0(2)
N1 C1 N2 170.2(3)
C1 N2 C43 130.1(3)
C2 O1 V1 155.54(19)
C24 N3 C14 120.3(2)
C24 N3 V1 137.8(2)
C14 N3 V1 98.08(17)
C32 O2 V1 152.70(19)
O1 C2 C7 119.6(3)
O1 C2 C3 119.7(3)
C7 C2 C3 120.6(3)
C4 C3 C2 117.0(3)
C4 C3 C8 121.5(3)
C2 C3 C8 121.5(3)
C5 C4 C3 123.7(3)
C5 C4 H1 118.1
C3 C4 H1 118.1
C6 C5 C4 117.4(3)
C6 C5 C12 122.1(3)
C4 C5 C12 120.4(3)
C5 C6 C7 122.3(3)
C5 C6 H2 118.9
C7 C6 H2 118.9
C6 C7 C2 118.7(3)
C6 C7 C13 120.0(3)
C2 C7 C13 121.2(3)
C11 C8 C3 110.0(3)
C11 C8 C9 109.8(3)
C3 C8 C9 110.2(3)
C11 C8 C10 107.5(3)
C3 C8 C10 112.5(3)
C9 C8 C10 106.8(3)
C8 C9 H3 109.5
C8 C9 H4 109.5
H3 C9 H4 109.5
C8 C9 H5 109.5
H3 C9 H5 109.5
H4 C9 H5 109.5
C8 C10 H6 109.5
C8 C10 H7 109.5
H6 C10 H7 109.5
C8 C10 H8 109.5
H6 C10 H8 109.5
H7 C10 H8 109.5
C8 C11 H9 109.5
C8 C11 H10 109.5
H9 C11 H10 109.5
C8 C11 H11 109.5
H9 C11 H11 109.5
H10 C11 H11 109.5
C5 C12 H12 109.5
C5 C12 H13 109.5
H12 C12 H13 109.5
C5 C12 H14 109.5
H12 C12 H14 109.5
H13 C12 H14 109.5
C7 C13 C15 112.2(2)
C7 C13 H15 109.2
C15 C13 H15 109.2
C7 C13 H16 109.2
C15 C13 H16 109.2
H15 C13 H16 107.9
C15 C14 C19 118.7(3)
C15 C14 N3 119.8(3)
C19 C14 N3 121.2(3)
C15 C14 V1 108.56(18)
C19 C14 V1 106.81(18)
N3 C14 V1 48.04(13)
C16 C15 C14 119.2(3)
C16 C15 C13 119.5(3)
C14 C15 C13 121.2(3)
C17 C16 C15 122.8(3)
C17 C16 H17 118.6
C15 C16 H17 118.6
C16 C17 C18 117.1(3)
C16 C17 C20 121.0(3)
C18 C17 C20 121.8(3)
C17 C18 C19 122.2(3)
C17 C18 H18 118.9
C19 C18 H18 118.9
C18 C19 C14 119.4(3)
C18 C19 C31 119.8(3)
C14 C19 C31 120.8(3)
C21 C20 C23 107.9(4)
C21 C20 C17 111.8(3)
C23 C20 C17 111.3(3)
C21 C20 C22 111.0(4)
C23 C20 C22 106.6(4)
C17 C20 C22 108.0(3)
C20 C21 H19 109.5
C20 C21 H20 109.5
H19 C21 H20 109.5
C20 C21 H21 109.5
H19 C21 H21 109.5
H20 C21 H21 109.5
C20 C22 H22 109.5
C20 C22 H23 109.5
H22 C22 H23 109.5
C20 C22 H24 109.5
H22 C22 H24 109.5
H23 C22 H24 109.5
C20 C23 H25 109.5
C20 C23 H26 109.5
H25 C23 H26 109.5
C20 C23 H27 109.5
H25 C23 H27 109.5
H26 C23 H27 109.5
N3 C24 C29 123.5(3)
N3 C24 C25 119.6(3)
C29 C24 C25 117.0(3)
C26 C25 C24 120.9(3)
C26 C25 H28 119.5
C24 C25 H28 119.5
C25 C26 C27 122.3(3)
C25 C26 H29 118.8
C27 C26 H29 118.8
C28 C27 C26 116.4(3)
C28 C27 C30 122.2(3)
C26 C27 C30 121.3(3)
C29 C28 C27 122.2(3)
C29 C28 H30 118.9
C27 C28 H30 118.9
C28 C29 C24 121.1(3)
C28 C29 H31 119.4
C24 C29 H31 119.4
C27 C30 H32 109.5
C27 C30 H33 109.5
H32 C30 H33 109.5
C27 C30 H34 109.5
H32 C30 H34 109.5
H33 C30 H34 109.5
C37 C31 C19 117.6(2)
C37 C31 H35 107.9
C19 C31 H35 107.9
C37 C31 H36 107.9
C19 C31 H36 107.9
H35 C31 H36 107.2
O2 C32 C37 120.1(3)
O2 C32 C33 119.6(3)
C37 C32 C33 120.2(3)
C34 C33 C32 117.4(3)
C34 C33 C38 121.5(3)
C32 C33 C38 121.0(3)
C35 C34 C33 123.7(3)
C35 C34 H37 118.1
C33 C34 H37 118.1
C36 C35 C34 117.3(3)
C36 C35 C42 121.5(3)
C34 C35 C42 121.2(3)
C35 C36 C37 122.4(3)
C35 C36 H38 118.8
C37 C36 H38 118.8
C36 C37 C32 118.9(3)
C36 C37 C31 120.0(3)
C32 C37 C31 120.9(3)
C41 C38 C40 107.4(3)
C41 C38 C33 110.8(3)
C40 C38 C33 112.1(3)
C41 C38 C39 109.5(3)
C40 C38 C39 107.5(3)
C33 C38 C39 109.3(3)
C38 C39 H39 109.5
C38 C39 H40 109.5
H39 C39 H40 109.5
C38 C39 H41 109.5
H39 C39 H41 109.5
H40 C39 H41 109.5
C38 C40 H42 109.5
C38 C40 H43 109.5
H42 C40 H43 109.5
C38 C40 H44 109.5
H42 C40 H44 109.5
H43 C40 H44 109.5
C38 C41 H45 109.5
C38 C41 H46 109.5
H45 C41 H46 109.5
C38 C41 H47 109.5
H45 C41 H47 109.5
H46 C41 H47 109.5
C35 C42 H48 109.5
C35 C42 H49 109.5
H48 C42 H49 109.5
C35 C42 H50 109.5
H48 C42 H50 109.5
H49 C42 H50 109.5
N2 C43 C48 124.2(3)
N2 C43 C44 115.9(3)
C48 C43 C44 119.8(3)
C45 C44 C43 119.6(3)
C45 C44 C49 120.3(3)
C43 C44 C49 120.0(3)
C44 C45 C46 121.2(3)
C44 C45 H51 119.4
C46 C45 H51 119.4
C47 C46 C45 118.8(3)
C47 C46 H52 120.6
C45 C46 H52 120.6
C46 C47 C48 122.0(3)
C46 C47 H53 119.0
C48 C47 H53 119.0
C47 C48 C43 118.6(3)
C47 C48 C50 120.3(3)
C43 C48 C50 121.1(3)
C44 C49 H54 109.5
C44 C49 H55 109.5
H54 C49 H55 109.5
C44 C49 H56 109.5
H54 C49 H56 109.5
H55 C49 H56 109.5
C48 C50 H57 109.5
C48 C50 H58 109.5
H57 C50 H58 109.5
C48 C50 H59 109.5
H57 C50 H59 109.5
H58 C50 H59 109.5
O6 K1 O7 97.69(9)
O6 K1 O4 116.07(8)
O7 K1 O4 141.29(8)
O6 K1 O8 135.70(8)
O7 K1 O8 59.48(8)
O4 K1 O8 101.88(7)
O6 K1 O3 94.38(8)
O7 K1 O3 101.81(7)
O4 K1 O3 59.40(7)
O8 K1 O3 125.57(8)
O6 K1 O5 59.53(9)
O7 K1 O5 119.86(8)
O4 K1 O5 94.52(9)
O8 K1 O5 97.20(9)
O3 K1 O5 132.02(8)
O6 K1 N4 60.64(10)
O7 K1 N4 60.36(8)
O4 K1 N4 119.68(8)
O8 K1 N4 119.21(9)
O3 K1 N4 60.95(8)
O5 K1 N4 119.38(10)
O6 K1 N5 119.50(11)
O7 K1 N5 119.57(8)
O4 K1 N5 60.28(9)
O8 K1 N5 60.70(8)
O3 K1 N5 118.99(9)
O5 K1 N5 60.76(11)
N4 K1 N5 179.86(12)
C62 N4 C51 109.4(3)
C62 N4 C63 109.3(3)
C51 N4 C63 109.6(4)
C62 N4 K1 110.0(3)
C51 N4 K1 108.5(2)
C63 N4 K1 110.1(2)
N4 C51 C52 113.7(3)
N4 C51 H60 108.8
C52 C51 H60 108.8
N4 C51 H61 108.8
C52 C51 H61 108.8
H60 C51 H61 107.7
O3 C52 C51 109.6(3)
O3 C52 H62 109.8
C51 C52 H62 109.8
O3 C52 H63 109.8
C51 C52 H63 109.8
H62 C52 H63 108.2
C52 O3 C53 111.1(3)
C52 O3 K1 117.3(2)
C53 O3 K1 111.80(19)
O3 C53 C54 109.2(3)
O3 C53 H64 109.8
C54 C53 H64 109.8
O3 C53 H65 109.8
C54 C53 H65 109.8
H64 C53 H65 108.3
O4 C54 C53 109.9(3)
O4 C54 H66 109.7
C53 C54 H66 109.7
O4 C54 H67 109.7
C53 C54 H67 109.7
H66 C54 H67 108.2
C54 O4 C55 112.2(3)
C54 O4 K1 118.3(2)
C55 O4 K1 116.1(2)
O4 C55 C56 108.7(4)
O4 C55 H68 110.0
C56 C55 H68 110.0
O4 C55 H69 110.0
C56 C55 H69 110.0
H68 C55 H69 108.3
N5 C56 C55 114.2(4)
N5 C56 H70 108.7
C55 C56 H70 108.7
N5 C56 H71 108.7
C55 C56 H71 108.7
H70 C56 H71 107.6
C68A N5 C56 113.4(8)
C68A N5 C57 102.2(11)
C56 N5 C57 109.7(4)
C68A N5 C68B 19.6(11)
C56 N5 C68B 104.0(9)
C57 N5 C68B 121.8(12)
C68A N5 K1 112.7(8)
C56 N5 K1 110.1(2)
C57 N5 K1 108.3(3)
C68B N5 K1 102.4(9)
C58 C57 N5 114.4(4)
C58 C57 H72 108.7
N5 C57 H72 108.7
C58 C57 H73 108.7
N5 C57 H73 108.7
H72 C57 H73 107.6
O5 C58 C57 110.4(4)
O5 C58 H74 109.6
C57 C58 H74 109.6
O5 C58 H75 109.6
C57 C58 H75 109.6
H74 C58 H75 108.1
C58 O5 C59 111.1(4)
C58 O5 K1 115.8(3)
C59 O5 K1 112.2(2)
O5 C59 C60 110.2(4)
O5 C59 H76 109.6
C60 C59 H76 109.6
O5 C59 H77 109.6
C60 C59 H77 109.6
H76 C59 H77 108.1
O6 C60 C59 110.1(4)
O6 C60 H78 109.6
C59 C60 H78 109.6
O6 C60 H79 109.6
C59 C60 H79 109.6
H78 C60 H79 108.1
C60 O6 C61 112.0(4)
C60 O6 K1 117.9(3)
C61 O6 K1 116.3(3)
O6 C61 C62 109.5(3)
O6 C61 H80 109.8
C62 C61 H80 109.8
O6 C61 H81 109.8
C62 C61 H81 109.8
H80 C61 H81 108.2
N4 C62 C61 112.9(3)
N4 C62 H82 109.0
C61 C62 H82 109.0
N4 C62 H83 109.0
C61 C62 H83 109.0
H82 C62 H83 107.8
N4 C63 C64 114.0(3)
N4 C63 H84 108.7
C64 C63 H84 108.7
N4 C63 H85 108.7
C64 C63 H85 108.7
H84 C63 H85 107.6
O7 C64 C63 108.7(4)
O7 C64 H86 110.0
C63 C64 H86 110.0
O7 C64 H87 110.0
C63 C64 H87 110.0
H86 C64 H87 108.3
C64 O7 C65 111.0(3)
C64 O7 K1 117.5(2)
C65 O7 K1 115.7(2)
O7 C65 C66 109.1(3)
O7 C65 H88 109.9
C66 C65 H88 109.9
O7 C65 H89 109.9
C66 C65 H89 109.9
H88 C65 H89 108.3
O8 C66 C65 108.9(3)
O8 C66 H90 109.9
C65 C66 H90 109.9
O8 C66 H91 109.9
C65 C66 H91 109.9
H90 C66 H91 108.3
C67B O8 C66 109.6(12)
C67B O8 C67A 16.6(17)
C66 O8 C67A 110.7(8)
C67B O8 K1 125.5(13)
C66 O8 K1 114.9(2)
C67A O8 K1 113.3(8)
C68A C67A O8 109.2(14)
C68A C67A H125 109.8
O8 C67A H125 109.8
C68A C67A H126 109.8
O8 C67A H126 109.8
H125 C67A H126 108.3
N5 C68A C67A 116.6(11)
N5 C68A H127 108.1
C67A C68A H127 108.1
N5 C68A H128 108.1
C67A C68A H128 108.1
H127 C68A H128 107.3
O8 C67B C68B 106.2(19)
O8 C67B H129 110.5
C68B C67B H129 110.5
O8 C67B H130 110.5
C68B C67B H130 110.5
H129 C67B H130 108.7
C67B C68B N5 109.4(14)
C67B C68B H131 109.8
N5 C68B H131 109.8
C67B C68B H132 109.8
N5 C68B H132 109.8
H131 C68B H132 108.2
C72A O9A C69A 107.5(6)
O9A C69A C70A 108.3(7)
O9A C69A H93 110.0
C70A C69A H93 110.0
O9A C69A H94 110.0
C70A C69A H94 110.0
H93 C69A H94 108.4
C69A C70A C71A 102.2(8)
C69A C70A H95 111.3
C71A C70A H95 111.3
C69A C70A H96 111.3
C71A C70A H96 111.3
H95 C70A H96 109.2
C72A C71A C70A 102.7(7)
C72A C71A H97 111.2
C70A C71A H97 111.2
C72A C71A H98 111.2
C70A C71A H98 111.2
H97 C71A H98 109.1
O9A C72A C71A 110.3(7)
O9A C72A H99 109.6
C71A C72A H99 109.6
O9A C72A H100 109.6
C71A C72A H100 109.6
H99 C72A H100 108.1
C69B O9B C72B 102.2(9)
O9B C69B C70B 108.4(10)
O9B C69B H101 110.0
C70B C69B H101 110.0
O9B C69B H102 110.0
C70B C69B H102 110.0
H101 C69B H102 108.4
C69B C70B C71B 101.6(10)
C69B C70B H103 111.4
C71B C70B H103 111.4
C69B C70B H104 111.4
C71B C70B H104 111.4
H103 C70B H104 109.3
C72B C71B C70B 103.3(10)
C72B C71B H105 111.1
C70B C71B H105 111.1
C72B C71B H106 111.1
C70B C71B H106 111.1
H105 C71B H106 109.1
O9B C72B C71B 105.7(10)
O9B C72B H107 110.6
C71B C72B H107 110.6
O9B C72B H108 110.6
C71B C72B H108 110.6
H107 C72B H108 108.7
C73A O10A C76A 104.5(7)
O10A C73A C74A 103.7(7)
O10A C73A H109 111.0
C74A C73A H109 111.0
O10A C73A H110 111.0
C74A C73A H110 111.0
H109 C73A H110 109.0
C73A C74A C75A 106.0(7)
C73A C74A H111 110.5
C75A C74A H111 110.5
C73A C74A H112 110.5
C75A C74A H112 110.5
H111 C74A H112 108.7
C76A C75A C74A 106.7(9)
C76A C75A H113 110.4
C74A C75A H113 110.4
C76A C75A H114 110.4
C74A C75A H114 110.4
H113 C75A H114 108.6
C75A C76A O10A 102.6(8)
C75A C76A H115 111.2
O10A C76A H115 111.2
C75A C76A H116 111.2
O10A C76A H116 111.2
H115 C76A H116 109.2
C73B O10B C76B 109.9(11)
O10B C73B C74B 102.5(11)
O10B C73B H117 111.3
C74B C73B H117 111.3
O10B C73B H118 111.3
C74B C73B H118 111.3
H117 C73B H118 109.2
C73B C74B C75B 104.9(13)
C73B C74B H119 110.8
C75B C74B H119 110.8
C73B C74B H120 110.8
C75B C74B H120 110.8
H119 C74B H120 108.8
C76B C75B C74B 107.8(13)
C76B C75B H121 110.2
C74B C75B H121 110.2
C76B C75B H122 110.2
C74B C75B H122 110.2
H121 C75B H122 108.5
C75B C76B O10B 105.3(12)
C75B C76B H123 110.7
O10B C76B H123 110.7
C75B C76B H124 110.7
O10B C76B H124 110.7
H123 C76B H124 108.8

loop_
_geom_bond_atom_site_label_1
_geom_bond_atom_site_label_2
_geom_bond_distance
V1 O1 1.854(2)
V1 O2 1.859(2)
V1 N3 1.906(2)
V1 N1 1.969(3)
V1 C14 2.537(3)
N1 C1 1.189(4)
C1 N2 1.252(4)
N2 C43 1.393(4)
O1 C2 1.351(3)
N3 C24 1.388(4)
N3 C14 1.428(4)
O2 C32 1.343(4)
C2 C7 1.411(4)
C2 C3 1.415(4)
C3 C4 1.396(4)
C3 C8 1.532(4)
C4 C5 1.395(4)
C4 H1 0.9500
C5 C6 1.380(4)
C5 C12 1.506(5)
C6 C7 1.399(4)
C6 H2 0.9500
C7 C13 1.512(4)
C8 C11 1.530(5)
C8 C9 1.534(4)
C8 C10 1.536(4)
C9 H3 0.9800
C9 H4 0.9800
C9 H5 0.9800
C10 H6 0.9800
C10 H7 0.9800
C10 H8 0.9800
C11 H9 0.9800
C11 H10 0.9800
C11 H11 0.9800
C12 H12 0.9800
C12 H13 0.9800
C12 H14 0.9800
C13 C15 1.521(4)
C13 H15 0.9900
C13 H16 0.9900
C14 C15 1.410(4)
C14 C19 1.413(4)
C15 C16 1.393(4)
C16 C17 1.390(4)
C16 H17 0.9500
C17 C18 1.396(4)
C17 C20 1.532(4)
C18 C19 1.396(4)
C18 H18 0.9500
C19 C31 1.514(4)
C20 C21 1.507(5)
C20 C23 1.529(6)
C20 C22 1.538(6)
C21 H19 0.9800
C21 H20 0.9800
C21 H21 0.9800
C22 H22 0.9800
C22 H23 0.9800
C22 H24 0.9800
C23 H25 0.9800
C23 H26 0.9800
C23 H27 0.9800
C24 C29 1.399(4)
C24 C25 1.402(4)
C25 C26 1.389(4)
C25 H28 0.9500
C26 C27 1.391(5)
C26 H29 0.9500
C27 C28 1.390(5)
C27 C30 1.509(5)
C28 C29 1.389(4)
C28 H30 0.9500
C29 H31 0.9500
C30 H32 0.9800
C30 H33 0.9800
C30 H34 0.9800
C31 C37 1.510(4)
C31 H35 0.9900
C31 H36 0.9900
C32 C37 1.411(4)
C32 C33 1.415(4)
C33 C34 1.395(5)
C33 C38 1.541(4)
C34 C35 1.387(5)
C34 H37 0.9500
C35 C36 1.385(5)
C35 C42 1.515(5)
C36 C37 1.395(4)
C36 H38 0.9500
C38 C41 1.531(5)
C38 C40 1.538(5)
C38 C39 1.543(6)
C39 H39 0.9800
C39 H40 0.9800
C39 H41 0.9800
C40 H42 0.9800
C40 H43 0.9800
C40 H44 0.9800
C41 H45 0.9800
C41 H46 0.9800
C41 H47 0.9800
C42 H48 0.9800
C42 H49 0.9800
C42 H50 0.9800
C43 C48 1.407(4)
C43 C44 1.409(4)
C44 C45 1.382(4)
C44 C49 1.500(4)
C45 C46 1.388(5)
C45 H51 0.9500
C46 C47 1.387(5)
C46 H52 0.9500
C47 C48 1.389(4)
C47 H53 0.9500
C48 C50 1.501(4)
C49 H54 0.9800
C49 H55 0.9800
C49 H56 0.9800
C50 H57 0.9800
C50 H58 0.9800
C50 H59 0.9800
K1 O6 2.799(3)
K1 O7 2.820(2)
K1 O4 2.821(2)
K1 O8 2.822(3)
K1 O3 2.855(2)
K1 O5 2.869(3)
K1 N4 2.980(3)
K1 N5 3.004(3)
N4 C62 1.458(5)
N4 C51 1.479(5)
N4 C63 1.479(5)
C51 C52 1.514(5)
C51 H60 0.9900
C51 H61 0.9900
C52 O3 1.420(4)
C52 H62 0.9900
C52 H63 0.9900
O3 C53 1.434(4)
C53 C54 1.486(5)
C53 H64 0.9900
C53 H65 0.9900
C54 O4 1.414(5)
C54 H66 0.9900
C54 H67 0.9900
O4 C55 1.428(5)
C55 C56 1.498(7)
C55 H68 0.9900
C55 H69 0.9900
C56 N5 1.477(5)
C56 H70 0.9900
C56 H71 0.9900
N5 C68A 1.362(18)
N5 C57 1.492(7)
N5 C68B 1.67(2)
C57 C58 1.489(8)
C57 H72 0.9900
C57 H73 0.9900
C58 O5 1.400(6)
C58 H74 0.9900
C58 H75 0.9900
O5 C59 1.429(6)
C59 C60 1.465(7)
C59 H76 0.9900
C59 H77 0.9900
C60 O6 1.414(5)
C60 H78 0.9900
C60 H79 0.9900
O6 C61 1.429(6)
C61 C62 1.499(7)
C61 H80 0.9900
C61 H81 0.9900
C62 H82 0.9900
C62 H83 0.9900
C63 C64 1.496(6)
C63 H84 0.9900
C63 H85 0.9900
C64 O7 1.426(4)
C64 H86 0.9900
C64 H87 0.9900
O7 C65 1.431(5)
C65 C66 1.470(5)
C65 H88 0.9900
C65 H89 0.9900
C66 O8 1.425(4)
C66 H90 0.9900
C66 H91 0.9900
O8 C67B 1.30(3)
O8 C67A 1.53(2)
C67A C68A 1.50(2)
C67A H125 0.9900
C67A H126 0.9900
C68A H127 0.9900
C68A H128 0.9900
C67B C68B 1.56(3)
C67B H129 0.9900
C67B H130 0.9900
C68B H131 0.9900
C68B H132 0.9900
O9A C72A 1.419(9)
O9A C69A 1.430(11)
C69A C70A 1.490(13)
C69A H93 0.9900
C69A H94 0.9900
C70A C71A 1.544(13)
C70A H95 0.9900
C70A H96 0.9900
C71A C72A 1.465(11)
C71A H97 0.9900
C71A H98 0.9900
C72A H99 0.9900
C72A H100 0.9900
O9B C69B 1.413(14)
O9B C72B 1.432(13)
C69B C70B 1.501(15)
C69B H101 0.9900
C69B H102 0.9900
C70B C71B 1.564(16)
C70B H103 0.9900
C70B H104 0.9900
C71B C72B 1.491(15)
C71B H105 0.9900
C71B H106 0.9900
C72B H107 0.9900
C72B H108 0.9900
O10A C73A 1.447(10)
O10A C76A 1.508(11)
C73A C74A 1.486(10)
C73A H109 0.9900
C73A H110 0.9900
C74A C75A 1.510(11)
C74A H111 0.9900
C74A H112 0.9900
C75A C76A 1.444(11)
C75A H113 0.9900
C75A H114 0.9900
C76A H115 0.9900
C76A H116 0.9900
O10B C73B 1.440(15)
O10B C76B 1.470(15)
C73B C74B 1.503(15)
C73B H117 0.9900
C73B H118 0.9900
C74B C75B 1.519(15)
C74B H119 0.9900
C74B H120 0.9900
C75B C76B 1.443(15)
C75B H121 0.9900
C75B H122 0.9900
C76B H123 0.9900
C76B H124 0.9900

loop_
_geom_torsion_atom_site_label_1
_geom_torsion_atom_site_label_2
_geom_torsion_atom_site_label_3
_geom_torsion_atom_site_label_4
_geom_torsion
O1 V1 N1 C1 -156.2(17)
O2 V1 N1 C1 76.0(17)
N3 V1 N1 C1 -39.9(17)
C14 V1 N1 C1 -41.8(18)
V1 N1 C1 N2 8(4)
N1 C1 N2 C43 169.4(19)
O2 V1 O1 C2 -113.9(5)
N3 V1 O1 C2 20.3(5)
N1 V1 O1 C2 134.0(5)
C14 V1 O1 C2 -10.4(5)
O1 V1 N3 C24 137.9(3)
O2 V1 N3 C24 -82.3(3)
N1 V1 N3 C24 25.9(3)
C14 V1 N3 C24 -156.2(4)
O1 V1 N3 C14 -65.93(19)
O2 V1 N3 C14 73.88(19)
N1 V1 N3 C14 -177.87(17)
O1 V1 O2 C32 98.6(5)
N3 V1 O2 C32 -35.2(5)
N1 V1 O2 C32 -147.5(5)
C14 V1 O2 C32 -2.4(5)
V1 O1 C2 C7 -15.9(6)
V1 O1 C2 C3 167.7(4)
O1 C2 C3 C4 -178.8(3)
C7 C2 C3 C4 4.9(4)
O1 C2 C3 C8 2.9(4)
C7 C2 C3 C8 -173.4(3)
C2 C3 C4 C5 -2.5(5)
C8 C3 C4 C5 175.8(3)
C3 C4 C5 C6 -0.9(5)
C3 C4 C5 C12 -178.4(3)
C4 C5 C6 C7 2.0(5)
C12 C5 C6 C7 179.5(3)
C5 C6 C7 C2 0.4(5)
C5 C6 C7 C13 -176.9(3)
O1 C2 C7 C6 179.7(3)
C3 C2 C7 C6 -4.0(4)
O1 C2 C7 C13 -3.0(4)
C3 C2 C7 C13 173.3(3)
C4 C3 C8 C11 116.0(3)
C2 C3 C8 C11 -65.8(4)
C4 C3 C8 C9 -122.8(3)
C2 C3 C8 C9 55.4(4)
C4 C3 C8 C10 -3.8(4)
C2 C3 C8 C10 174.4(3)
C6 C7 C13 C15 -111.2(3)
C2 C7 C13 C15 71.6(4)
C24 N3 C14 C15 -109.6(3)
V1 N3 C14 C15 88.8(3)
C24 N3 C14 C19 76.8(4)
V1 N3 C14 C19 -84.9(3)
C24 N3 C14 V1 161.7(3)
O1 V1 C14 C15 7.0(2)
O2 V1 C14 C15 131.3(2)
N3 V1 C14 C15 -113.8(3)
N1 V1 C14 C15 -110.6(2)
O1 V1 C14 C19 -122.15(19)
O2 V1 C14 C19 2.1(2)
N3 V1 C14 C19 117.1(3)
N1 V1 C14 C19 120.3(2)
O1 V1 C14 N3 120.78(18)
O2 V1 C14 N3 -114.94(19)
N1 V1 C14 N3 3.2(3)
C19 C14 C15 C16 -7.9(4)
N3 C14 C15 C16 178.3(3)
V1 C14 C15 C16 -130.0(2)
C19 C14 C15 C13 170.2(3)
N3 C14 C15 C13 -3.6(4)
V1 C14 C15 C13 48.1(3)
C7 C13 C15 C16 66.7(4)
C7 C13 C15 C14 -111.4(3)
C14 C15 C16 C17 2.1(5)
C13 C15 C16 C17 -176.0(3)
C15 C16 C17 C18 4.3(5)
C15 C16 C17 C20 -174.4(3)
C16 C17 C18 C19 -5.2(5)
C20 C17 C18 C19 173.5(3)
C17 C18 C19 C14 -0.5(4)
C17 C18 C19 C31 179.8(3)
C15 C14 C19 C18 7.1(4)
N3 C14 C19 C18 -179.2(3)
V1 C14 C19 C18 130.1(2)
C15 C14 C19 C31 -173.3(3)
N3 C14 C19 C31 0.5(4)
V1 C14 C19 C31 -50.2(3)
C16 C17 C20 C21 -31.8(5)
C18 C17 C20 C21 149.6(4)
C16 C17 C20 C23 -152.6(4)
C18 C17 C20 C23 28.7(5)
C16 C17 C20 C22 90.6(4)
C18 C17 C20 C22 -88.0(4)
C14 N3 C24 C29 -5.5(4)
V1 N3 C24 C29 147.0(3)
C14 N3 C24 C25 175.8(3)
V1 N3 C24 C25 -31.8(5)
N3 C24 C25 C26 178.1(3)
C29 C24 C25 C26 -0.8(4)
C24 C25 C26 C27 0.5(5)
C25 C26 C27 C28 -0.2(5)
C25 C26 C27 C30 -178.7(3)
C26 C27 C28 C29 0.1(5)
C30 C27 C28 C29 178.7(3)
C27 C28 C29 C24 -0.4(5)
N3 C24 C29 C28 -178.1(3)
C25 C24 C29 C28 0.7(5)
C18 C19 C31 C37 -69.6(4)
C14 C19 C31 C37 110.7(3)
V1 O2 C32 C37 20.6(6)
V1 O2 C32 C33 -163.8(3)
O2 C32 C33 C34 179.8(3)
C37 C32 C33 C34 -4.5(5)
O2 C32 C33 C38 -2.1(5)
C37 C32 C33 C38 173.5(3)
C32 C33 C34 C35 1.4(5)
C38 C33 C34 C35 -176.7(3)
C33 C34 C35 C36 1.7(5)
C33 C34 C35 C42 179.6(3)
C34 C35 C36 C37 -1.7(5)
C42 C35 C36 C37 -179.6(3)
C35 C36 C37 C32 -1.4(5)
C35 C36 C37 C31 172.6(3)
O2 C32 C37 C36 -179.8(3)
C33 C32 C37 C36 4.6(5)
O2 C32 C37 C31 6.3(4)
C33 C32 C37 C31 -169.4(3)
C19 C31 C37 C36 111.5(3)
C19 C31 C37 C32 -74.6(4)
C34 C33 C38 C41 -120.4(4)
C32 C33 C38 C41 61.6(4)
C34 C33 C38 C40 -0.4(5)
C32 C33 C38 C40 -178.4(3)
C34 C33 C38 C39 118.7(4)
C32 C33 C38 C39 -59.3(4)
C1 N2 C43 C48 18.0(6)
C1 N2 C43 C44 -163.0(3)
N2 C43 C44 C45 179.8(3)
C48 C43 C44 C45 -1.1(4)
N2 C43 C44 C49 1.2(4)
C48 C43 C44 C49 -179.7(3)
C43 C44 C45 C46 1.3(5)
C49 C44 C45 C46 179.9(3)
C44 C45 C46 C47 -1.2(5)
C45 C46 C47 C48 0.9(5)
C46 C47 C48 C43 -0.7(5)
C46 C47 C48 C50 179.2(3)
N2 C43 C48 C47 179.8(3)
C44 C43 C48 C47 0.8(4)
N2 C43 C48 C50 -0.1(5)
C44 C43 C48 C50 -179.1(3)
O6 K1 N4 C62 -11.7(2)
O7 K1 N4 C62 -131.5(3)
O4 K1 N4 C62 93.4(3)
O8 K1 N4 C62 -140.4(2)
O3 K1 N4 C62 102.7(3)
O5 K1 N4 C62 -21.8(3)
N5 K1 N4 C62 167(100)
O6 K1 N4 C51 -131.2(3)
O7 K1 N4 C51 109.0(3)
O4 K1 N4 C51 -26.2(3)
O8 K1 N4 C51 100.0(3)
O3 K1 N4 C51 -16.9(2)
O5 K1 N4 C51 -141.3(2)
N5 K1 N4 C51 47(48)
O6 K1 N4 C63 108.8(3)
O7 K1 N4 C63 -11.0(3)
O4 K1 N4 C63 -146.1(3)
O8 K1 N4 C63 -19.9(3)
O3 K1 N4 C63 -136.8(3)
O5 K1 N4 C63 98.7(3)
N5 K1 N4 C63 -73(48)
C62 N4 C51 C52 -71.6(4)
C63 N4 C51 C52 168.6(3)
K1 N4 C51 C52 48.3(4)
N4 C51 C52 O3 -65.0(5)
C51 C52 O3 C53 175.6(3)
C51 C52 O3 K1 45.3(4)
O6 K1 O3 C52 37.5(2)
O7 K1 O3 C52 -61.3(2)
O4 K1 O3 C52 155.3(3)
O8 K1 O3 C52 -122.1(2)
O5 K1 O3 C52 89.5(3)
N4 K1 O3 C52 -15.3(2)
N5 K1 O3 C52 164.9(2)
O6 K1 O3 C53 -92.4(2)
O7 K1 O3 C53 168.8(2)
O4 K1 O3 C53 25.4(2)
O8 K1 O3 C53 108.0(2)
O5 K1 O3 C53 -40.4(3)
N4 K1 O3 C53 -145.2(3)
N5 K1 O3 C53 35.0(3)
C52 O3 C53 C54 170.9(3)
K1 O3 C53 C54 -56.0(3)
O3 C53 C54 O4 62.9(4)
C53 C54 O4 C55 -177.4(3)
C53 C54 O4 K1 -38.0(4)
O6 K1 O4 C54 86.3(3)
O7 K1 O4 C54 -61.7(3)
O8 K1 O4 C54 -117.2(3)
O3 K1 O4 C54 7.3(2)
O5 K1 O4 C54 144.5(3)
N4 K1 O4 C54 16.8(3)
N5 K1 O4 C54 -163.1(3)
O6 K1 O4 C55 -135.8(3)
O7 K1 O4 C55 76.1(3)
O8 K1 O4 C55 20.7(3)
O3 K1 O4 C55 145.2(3)
O5 K1 O4 C55 -77.6(3)
N4 K1 O4 C55 154.7(3)
N5 K1 O4 C55 -25.2(3)
C54 O4 C55 C56 -164.3(3)
K1 O4 C55 C56 55.3(4)
O4 C55 C56 N5 -63.6(5)
C55 C56 N5 C68A -88.9(12)
C55 C56 N5 C57 157.5(4)
C55 C56 N5 C68B -70.7(11)
C55 C56 N5 K1 38.4(5)
O6 K1 N5 C68A -134.6(10)
O7 K1 N5 C68A -14.8(11)
O4 K1 N5 C68A 120.4(10)
O8 K1 N5 C68A -5.9(10)
O3 K1 N5 C68A 110.9(10)
O5 K1 N5 C68A -124.5(10)
N4 K1 N5 C68A 47(48)
O6 K1 N5 C56 97.7(3)
O7 K1 N5 C56 -142.5(3)
O4 K1 N5 C56 -7.3(3)
O8 K1 N5 C56 -133.6(4)
O3 K1 N5 C56 -16.8(4)
O5 K1 N5 C56 107.8(3)
N4 K1 N5 C56 -81(48)
O6 K1 N5 C57 -22.3(3)
O7 K1 N5 C57 97.6(3)
O4 K1 N5 C57 -127.3(3)
O8 K1 N5 C57 106.4(3)
O3 K1 N5 C57 -136.7(3)
O5 K1 N5 C57 -12.2(3)
N4 K1 N5 C57 159(100)
O6 K1 N5 C68B -152.2(11)
O7 K1 N5 C68B -32.3(11)
O4 K1 N5 C68B 102.9(11)
O8 K1 N5 C68B -23.4(11)
O3 K1 N5 C68B 93.4(11)
O5 K1 N5 C68B -142.1(11)
N4 K1 N5 C68B 30(48)
C68A N5 C57 C58 162.8(8)
C56 N5 C57 C58 -76.6(5)
C68B N5 C57 C58 161.7(9)
K1 N5 C57 C58 43.6(5)
N5 C57 C58 O5 -65.8(6)
C57 C58 O5 C59 -179.9(4)
C57 C58 O5 K1 50.5(5)
O6 K1 O5 C58 150.0(3)
O7 K1 O5 C58 -129.1(3)
O4 K1 O5 C58 32.3(3)
O8 K1 O5 C58 -70.3(3)
O3 K1 O5 C58 84.3(3)
N4 K1 O5 C58 160.3(3)
N5 K1 O5 C58 -19.8(3)
O6 K1 O5 C59 21.0(3)
O7 K1 O5 C59 101.9(3)
O4 K1 O5 C59 -96.7(3)
O8 K1 O5 C59 160.7(3)
O3 K1 O5 C59 -44.7(3)
N4 K1 O5 C59 31.2(3)
N5 K1 O5 C59 -148.8(3)
C58 O5 C59 C60 177.0(4)
K1 O5 C59 C60 -51.6(4)
O5 C59 C60 O6 62.9(5)
C59 C60 O6 C61 178.9(4)
C59 C60 O6 K1 -42.1(5)
O7 K1 O6 C60 -108.8(3)
O4 K1 O6 C60 90.7(3)
O8 K1 O6 C60 -55.3(3)
O3 K1 O6 C60 148.6(3)
O5 K1 O6 C60 11.4(3)
N4 K1 O6 C60 -158.4(3)
N5 K1 O6 C60 21.6(3)
O7 K1 O6 C61 28.5(3)
O4 K1 O6 C61 -132.0(3)
O8 K1 O6 C61 81.9(3)
O3 K1 O6 C61 -74.1(3)
O5 K1 O6 C61 148.7(3)
N4 K1 O6 C61 -21.1(2)
N5 K1 O6 C61 158.9(2)
C60 O6 C61 C62 -168.4(4)
K1 O6 C61 C62 52.0(4)
C51 N4 C62 C61 161.8(4)
C63 N4 C62 C61 -78.2(5)
K1 N4 C62 C61 42.8(4)
O6 C61 C62 N4 -64.8(5)
C62 N4 C63 C64 162.9(4)
C51 N4 C63 C64 -77.2(4)
K1 N4 C63 C64 42.0(5)
N4 C63 C64 O7 -63.0(5)
C63 C64 O7 C65 -172.5(3)
C63 C64 O7 K1 51.0(4)
O6 K1 O7 C64 -71.0(3)
O4 K1 O7 C64 80.3(3)
O8 K1 O7 C64 149.6(3)
O3 K1 O7 C64 25.1(3)
O5 K1 O7 C64 -130.2(3)
N4 K1 O7 C64 -21.3(3)
N5 K1 O7 C64 158.6(3)
O6 K1 O7 C65 154.5(2)
O4 K1 O7 C65 -54.1(3)
O8 K1 O7 C65 15.2(2)
O3 K1 O7 C65 -109.4(2)
O5 K1 O7 C65 95.3(2)
N4 K1 O7 C65 -155.7(3)
N5 K1 O7 C65 24.1(3)
C64 O7 C65 C66 176.0(3)
K1 O7 C65 C66 -46.7(4)
O7 C65 C66 O8 64.3(4)
C65 C66 O8 C67B 162.0(15)
C65 C66 O8 C67A 179.7(10)
C65 C66 O8 K1 -50.4(4)
O6 K1 O8 C67B 92.9(17)
O7 K1 O8 C67B 160.5(17)
O4 K1 O8 C67B -56.2(17)
O3 K1 O8 C67B -116.9(17)
O5 K1 O8 C67B 40.0(17)
N4 K1 O8 C67B 169.6(17)
N5 K1 O8 C67B -10.6(17)
O6 K1 O8 C66 -48.7(3)
O7 K1 O8 C66 18.8(2)
O4 K1 O8 C66 162.1(2)
O3 K1 O8 C66 101.4(2)
O5 K1 O8 C66 -101.7(3)
N4 K1 O8 C66 27.9(3)
N5 K1 O8 C66 -152.2(3)
O6 K1 O8 C67A 79.9(11)
O7 K1 O8 C67A 147.4(11)
O4 K1 O8 C67A -69.3(11)
O3 K1 O8 C67A -130.0(11)
O5 K1 O8 C67A 26.9(11)
N4 K1 O8 C67A 156.5(11)
N5 K1 O8 C67A -23.6(11)
C67B O8 C67A C68A -88(7)
C66 O8 C67A C68A -177.6(9)
K1 O8 C67A C68A 51.6(14)
C56 N5 C68A C67A 163.0(11)
C57 N5 C68A C67A -79.0(14)
C68B N5 C68A C67A 98(4)
K1 N5 C68A C67A 37.0(16)
O8 C67A C68A N5 -61.1(16)
C66 O8 C67B C68B -172.7(10)
C67A O8 C67B C68B 91(6)
K1 O8 C67B C68B 44(2)
O8 C67B C68B N5 -67.5(18)
C68A N5 C68B C67B -69(4)
C56 N5 C68B C67B 170.4(13)
C57 N5 C68B C67B -65.2(17)
K1 N5 C68B C67B 55.7(16)
C72A O9A C69A C70A 13.9(11)
O9A C69A C70A C71A -26.9(11)
C69A C70A C71A C72A 29.1(11)
C69A O9A C72A C71A 6.1(10)
C70A C71A C72A O9A -22.4(10)
C72B O9B C69B C70B -40.4(15)
O9B C69B C70B C71B 21.0(16)
C69B C70B C71B C72B 5.6(15)
C69B O9B C72B C71B 43.6(14)
C70B C71B C72B O9B -30.0(15)
C76A O10A C73A C74A -37.8(11)
O10A C73A C74A C75A 21.1(16)
C73A C74A C75A C76A 4(2)
C74A C75A C76A O10A -26.3(19)
C73A O10A C76A C75A 40.4(14)
C76B O10B C73B C74B -31(2)
O10B C73B C74B C75B 28(3)
C73B C74B C75B C76B -17(3)
C74B C75B C76B O10B -2(3)
C73B O10B C76B C75B 21(3)
